data_7133183
loop_
_publ_author_name
'Duletski, Olivia L.'
'Platz, Duncan'
'Pollock, Charlie J.'
'Mosquera, Mart&#xed;n A'
'Arulsamy, Navamoney'
'Mock, Michael T.'

_publ_section_title
;
 Dinitrogen activation at chromium by photochemically induced
 Cr<sup>II</sup>-C bond homolysis.
;
_journal_issue 55
_journal_name_full 'Chemical communications (Cambridge, England)'
_journal_page_first 7029
_journal_page_last 7032
_journal_paper_doi 10.1039/d4cc02387k
_journal_volume 60
_journal_year 2024
_chemical_formula_moiety 'C44 H78 Cr2 N2 O4 P4, 0.5(C4 H10 O)'
_chemical_formula_sum 'C46 H83 Cr2 N2 O4.5 P4'
_chemical_formula_weight 964.02
_chemical_name_common 'OD-4-94 POCOPCrN2'
_chemical_name_systematic {[POCOP]Cr}2(\m-N2)
_chemical_properties_physical Air-sensitive,Moisture-sensitive
_space_group_crystal_system monoclinic
_space_group_IT_number 14
_space_group_name_Hall '-P 2yn'
_space_group_name_H-M_alt 'P 1 21/n 1'
_atom_sites_solution_hydrogens geom
_audit_update_record
;
2024-05-07 deposited with the CCDC.	2024-06-12 downloaded from the CCDC.
;
_cell_angle_alpha 90
_cell_angle_beta 107.974(4)
_cell_angle_gamma 90
_cell_formula_units_Z 4
_cell_length_a 15.7583(16)
_cell_length_b 14.4111(13)
_cell_length_c 24.856(2)
_cell_measurement_reflns_used 9310
_cell_measurement_temperature 100.(2)
_cell_measurement_theta_max 28.6472
_cell_measurement_theta_min 2.2283
_cell_volume 5369.2(9)
_computing_cell_refinement 'SAINT V8.40B (Bruker AXS LLC, 2019)'
_computing_data_collection 'Bruker Instrument Service vV6.2.16'
_computing_data_reduction 'SAINT V8.40B (Bruker AXS LLC, 2019)'
_computing_molecular_graphics 'shelXle (C.B. Huebschle, rev 1380)'
_computing_structure_refinement 'SHELXL-2019/1 (Sheldrick, 2019)'
_computing_structure_solution 'XT, VERSION 2018/2'
_diffrn_ambient_temperature 100.(2)
_diffrn_detector_area_resol_mean 7.3910
_diffrn_measured_fraction_theta_full 0.999
_diffrn_measured_fraction_theta_max 0.999
_diffrn_measurement_device 'Bruker D8 Venture'
_diffrn_radiation_type MoK\a
_diffrn_radiation_wavelength 0.71073
_diffrn_reflns_av_R_equivalents 0.0776
_diffrn_reflns_av_unetI/netI 0.0410
_diffrn_reflns_limit_h_max 21
_diffrn_reflns_limit_h_min -21
_diffrn_reflns_limit_k_max 19
_diffrn_reflns_limit_k_min -19
_diffrn_reflns_limit_l_max 33
_diffrn_reflns_limit_l_min -33
_diffrn_reflns_number 201845
_diffrn_reflns_theta_full 25.24
_diffrn_reflns_theta_max 28.70
_diffrn_reflns_theta_min 2.23
_diffrn_source_current 1.4
_diffrn_source_power 0.07
_diffrn_source_voltage 50
_exptl_absorpt_coefficient_mu 0.564
_exptl_absorpt_correction_T_max 0.94
_exptl_absorpt_correction_T_min 0.84
_exptl_absorpt_correction_type multi-scan
_exptl_absorpt_process_details
;
Krause, L., Herbst-Irmer, R., Sheldrick, G. M., Stalke, D. (2015).
"Comparison of silver and molybdenum microfocus X-ray sources for
single-crystal structure determination"
J. Appl. Cryst. 48, 3-10.
doi:10.1107/S1600576714022985
;
_exptl_crystal_colour purple
_exptl_crystal_density_diffrn 1.193
_exptl_crystal_density_method 'not measured'
_exptl_crystal_description prism
_exptl_crystal_F_000 2068
_exptl_crystal_recrystallization_method 'Re-crystallisation from solvent: ethyl ether'
_exptl_crystal_size_max 0.410
_exptl_crystal_size_mid 0.270
_exptl_crystal_size_min 0.120
_refine_diff_density_max 2.066
_refine_diff_density_min -1.046
_refine_ls_extinction_method none
_refine_ls_goodness_of_fit_ref 1.053
_refine_ls_hydrogen_treatment constr
_refine_ls_matrix_type full
_refine_ls_number_parameters 530
_refine_ls_number_reflns 13866
_refine_ls_number_restraints 0
_refine_ls_restrained_S_all 1.053
_refine_ls_R_factor_all 0.0746
_refine_ls_R_factor_gt 0.0654
_refine_ls_shift/su_max 0.001
_refine_ls_shift/su_mean 0.000
_refine_ls_structure_factor_coef Fsqd
_refine_ls_weighting_details 'w=1/[\s^2^(Fo^2^)+(0.0657P)^2^+12.2581P] where P=(Fo^2^+2Fc^2^)/3'
_refine_ls_weighting_scheme calc
_refine_ls_wR_factor_gt 0.1668
_refine_ls_wR_factor_ref 0.1731
_reflns_Friedel_coverage 0.000
_reflns_number_gt 11893
_reflns_number_total 13866
_reflns_threshold_expression 'I > 2\s(I)'
_cod_data_source_file d4cc02387k2.cif
_cod_data_source_block mm136
_cod_depositor_comments
;
The following automatic conversions were performed:

data item '_exptl_absorpt_correction_type' value 'Multi-Scan' was
changed to 'multi-scan' in accordance with the
/home/data/users/saulius/crontab/automatic-downloads/rss-feeds/RSC/lib/dictionaries/cif_core.dic
dictionary named 'cif_core.dic' version 2.4.2 last updated on
2011-04-26.

Automatic conversion script
Id: cif_fix_values 8170 2020-07-09 18:12:32Z antanas 

 Adding full bibliography for 7133181--7133183.cif.
;
_cod_original_formula_sum 'C46 H83 Cr2 N2 O4.50 P4'
_cod_database_code 7133183

loop_
_space_group_symop_operation_xyz
'x, y, z'
'-x+1/2, y+1/2, -z+1/2'
'-x, -y, -z'
'x-1/2, -y-1/2, z-1/2'

loop_
_atom_site_type_symbol
_atom_site_label
_atom_site_fract_x
_atom_site_fract_y
_atom_site_fract_z
_atom_site_U_iso_or_equiv
_atom_site_adp_type
_atom_site_calc_flag
_atom_site_refinement_flags_adp
_atom_site_refinement_flags_occupancy
_atom_site_refinement_flags_posn
_atom_site_occupancy
_atom_site_disorder_assembly
_atom_site_disorder_group
Cr Cr1 0.56110(3) 0.15720(3) 0.64607(2) 0.02246(11) Uani d . . . 1 . .
C C1 0.64135(17) 0.04185(18) 0.64433(11) 0.0240(5) Uani d . . . 1 . .
P P1 0.63582(5) 0.20153(5) 0.57915(3) 0.02629(15) Uani d . . . 1 . .
P P2 0.53081(5) 0.05330(5) 0.71233(3) 0.02405(14) Uani d . . . 1 . .
N N1 0.48272(15) 0.25215(15) 0.64597(9) 0.0244(4) Uani d . . . 1 . .
N N2 0.42834(15) 0.31007(15) 0.64524(10) 0.0255(4) Uani d . . . 1 . .
Cr Cr2 0.34893(3) 0.40597(3) 0.63829(2) 0.03171(12) Uani d . . . 1 . .
C C23 0.2679(2) 0.5244(2) 0.6206(2) 0.0507(10) Uani d . . . 1 . .
P P3 0.43732(6) 0.51939(6) 0.69966(5) 0.0431(2) Uani d . . . 1 . .
P P4 0.21281(5) 0.35181(6) 0.57325(3) 0.03225(17) Uani d . . . 1 . .
C C2 0.64428(18) -0.03752(18) 0.67742(12) 0.0269(5) Uani d . . . 1 . .
O O2 0.59430(15) -0.03885(14) 0.71509(10) 0.0357(5) Uani d . . . 1 . .
C C3 0.6930(2) -0.11701(19) 0.67529(13) 0.0323(6) Uani d . . . 1 . .
H H3 0.691724 -0.169327 0.698280 0.039000 Uiso calc U . R 1 . .
C C4 0.7438(2) -0.1174(2) 0.63835(13) 0.0334(6) Uani d . . . 1 . .
H H4 0.778309 -0.170672 0.636443 0.040000 Uiso calc U . R 1 . .
C C5 0.7449(2) -0.0418(2) 0.60439(13) 0.0321(6) Uani d . . . 1 . .
H H5 0.779598 -0.042363 0.579203 0.039000 Uiso calc U . R 1 . .
C C6 0.69373(18) 0.03516(18) 0.60812(12) 0.0264(5) Uani d . . . 1 . .
O O1 0.69657(14) 0.11029(14) 0.57314(9) 0.0317(4) Uani d . . . 1 . .
C C7 0.7261(2) 0.2904(2) 0.60233(14) 0.0350(6) Uani d . . . 1 . .
C C8 0.8030(2) 0.2770(3) 0.57740(19) 0.0517(9) Uani d . . . 1 . .
H H8A 0.848224 0.325084 0.592119 0.078000 Uiso calc U . R 1 . .
H H8B 0.780142 0.281617 0.536085 0.078000 Uiso calc U . R 1 . .
H H8C 0.829875 0.215690 0.588061 0.078000 Uiso calc U . R 1 . .
C C9 0.6866(3) 0.3878(2) 0.58960(17) 0.0450(8) Uani d . . . 1 . .
H H9A 0.730991 0.433718 0.609616 0.068000 Uiso calc U . R 1 . .
H H9B 0.633662 0.392716 0.602205 0.068000 Uiso calc U . R 1 . .
H H9C 0.669766 0.399356 0.548799 0.068000 Uiso calc U . R 1 . .
C C10 0.7625(2) 0.2776(3) 0.66694(16) 0.0479(8) Uani d . . . 1 . .
H H10A 0.811931 0.320801 0.682667 0.072000 Uiso calc U . R 1 . .
H H10B 0.783708 0.213737 0.675582 0.072000 Uiso calc U . R 1 . .
H H10C 0.714847 0.290029 0.683659 0.072000 Uiso calc U . R 1 . .
C C11 0.5655(2) 0.2165(2) 0.50453(13) 0.0355(6) Uani d . . . 1 . .
C C12 0.6183(2) 0.2316(3) 0.46252(15) 0.0450(8) Uani d . . . 1 . .
H H12A 0.577442 0.229762 0.423777 0.068000 Uiso calc U . R 1 . .
H H12B 0.663167 0.182531 0.467436 0.068000 Uiso calc U . R 1 . .
H H12C 0.648084 0.292113 0.469593 0.068000 Uiso calc U . R 1 . .
C C13 0.5000(2) 0.2967(3) 0.50129(16) 0.0462(8) Uani d . . . 1 . .
H H13A 0.451888 0.293731 0.465238 0.069000 Uiso calc U . R 1 . .
H H13B 0.531599 0.355910 0.503963 0.069000 Uiso calc U . R 1 . .
H H13C 0.474742 0.291611 0.532589 0.069000 Uiso calc U . R 1 . .
C C14 0.5125(3) 0.1254(3) 0.49037(15) 0.0493(9) Uani d . . . 1 . .
H H14A 0.472431 0.127934 0.451401 0.074000 Uiso calc U . R 1 . .
H H14B 0.477281 0.116948 0.516351 0.074000 Uiso calc U . R 1 . .
H H14C 0.553888 0.073281 0.494323 0.074000 Uiso calc U . R 1 . .
C C15 0.5689(3) 0.0894(2) 0.78787(13) 0.0408(7) Uani d . . . 1 . .
C C16 0.6685(4) 0.1118(5) 0.7989(2) 0.098(2) Uani d . . . 1 . .
H H16A 0.695894 0.127402 0.838905 0.148000 Uiso calc U . R 1 . .
H H16B 0.674333 0.164550 0.775421 0.148000 Uiso calc U . R 1 . .
H H16C 0.698719 0.057611 0.789406 0.148000 Uiso calc U . R 1 . .
C C17 0.5620(3) 0.0146(3) 0.82971(15) 0.0516(9) Uani d . . . 1 . .
H H17A 0.590376 0.036679 0.868399 0.077000 Uiso calc U . R 1 . .
H H17B 0.592079 -0.041802 0.823194 0.077000 Uiso calc U . R 1 . .
H H17C 0.498992 0.000988 0.824441 0.077000 Uiso calc U . R 1 . .
C C18 0.5202(6) 0.1764(4) 0.79446(19) 0.115(3) Uani d . . . 1 . .
H H18A 0.551195 0.205725 0.830798 0.173000 Uiso calc U . R 1 . .
H H18B 0.459106 0.160749 0.793253 0.173000 Uiso calc U . R 1 . .
H H18C 0.518553 0.219449 0.763629 0.173000 Uiso calc U . R 1 . .
C C19 0.4188(2) -0.0006(3) 0.69079(16) 0.0460(8) Uani d . . . 1 . .
C C20 0.4142(4) -0.0929(4) 0.7191(3) 0.0808(16) Uani d . . . 1 . .
H H20A 0.353466 -0.117630 0.704947 0.121000 Uiso calc U . R 1 . .
H H20B 0.430400 -0.083912 0.760132 0.121000 Uiso calc U . R 1 . .
H H20C 0.455907 -0.136655 0.710591 0.121000 Uiso calc U . R 1 . .
C C21 0.3545(3) 0.0669(5) 0.7076(3) 0.100(2) Uani d . . . 1 . .
H H21A 0.292698 0.050018 0.687270 0.150000 Uiso calc U . R 1 . .
H H21B 0.365936 0.130526 0.697605 0.150000 Uiso calc U . R 1 . .
H H21C 0.364429 0.062962 0.748398 0.150000 Uiso calc U . R 1 . .
C C22 0.3948(4) -0.0091(6) 0.6272(2) 0.121(3) Uani d . . . 1 . .
H H22A 0.332755 -0.029629 0.611693 0.181000 Uiso calc U . R 1 . .
H H22B 0.434253 -0.054526 0.617743 0.181000 Uiso calc U . R 1 . .
H H22C 0.401963 0.051320 0.611063 0.181000 Uiso calc U . R 1 . .
C C24 0.2945(3) 0.6095(3) 0.6459(3) 0.0666(14) Uani d . . . 1 . .
O O3 0.38028(18) 0.61804(18) 0.68481(17) 0.0690(10) Uani d . . . 1 . .
C C25 0.2417(3) 0.6893(3) 0.6358(3) 0.098(2) Uani d . . . 1 . .
H H25 0.263404 0.746338 0.654065 0.117000 Uiso calc U . R 1 . .
C C26 0.1566(3) 0.6822(3) 0.5981(4) 0.107(3) Uani d . . . 1 . .
H H26 0.118704 0.735031 0.591223 0.129000 Uiso calc U . R 1 . .
C C27 0.1259(3) 0.6017(3) 0.5707(3) 0.091(2) Uani d . . . 1 . .
H H27 0.067706 0.598100 0.544246 0.110000 Uiso calc U . R 1 . .
C C28 0.1818(2) 0.5245(3) 0.5822(2) 0.0609(12) Uani d . . . 1 . .
O O4 0.14850(17) 0.44352(18) 0.55310(14) 0.0574(8) Uani d . . . 1 . .
C C29 0.2169(2) 0.3072(3) 0.50332(13) 0.0439(8) Uani d . . . 1 . .
C C30 0.2762(2) 0.2227(3) 0.51275(15) 0.0489(9) Uani d . . . 1 . .
H H30A 0.292905 0.210187 0.478594 0.073000 Uiso calc U . R 1 . .
H H30B 0.244188 0.169139 0.521176 0.073000 Uiso calc U . R 1 . .
H H30C 0.330153 0.233996 0.544620 0.073000 Uiso calc U . R 1 . .
C C31 0.1246(3) 0.2862(4) 0.46079(16) 0.0649(13) Uani d . . . 1 . .
H H31A 0.131327 0.272251 0.423717 0.097000 Uiso calc U . R 1 . .
H H31B 0.085765 0.340360 0.457595 0.097000 Uiso calc U . R 1 . .
H H31C 0.098181 0.232725 0.473983 0.097000 Uiso calc U . R 1 . .
C C32 0.2612(3) 0.3873(4) 0.48083(19) 0.0687(14) Uani d . . . 1 . .
H H32A 0.271608 0.368141 0.445564 0.103000 Uiso calc U . R 1 . .
H H32B 0.318230 0.403041 0.508957 0.103000 Uiso calc U . R 1 . .
H H32C 0.221913 0.441652 0.473667 0.103000 Uiso calc U . R 1 . .
C C33 0.1396(2) 0.2799(3) 0.60292(15) 0.0419(7) Uani d . . . 1 . .
C C34 0.1642(4) 0.3109(4) 0.6649(2) 0.0754(15) Uani d . . . 1 . .
H H34A 0.127790 0.276744 0.683883 0.113000 Uiso calc U . R 1 . .
H H34B 0.153007 0.377547 0.666492 0.113000 Uiso calc U . R 1 . .
H H34C 0.227456 0.298102 0.683898 0.113000 Uiso calc U . R 1 . .
C C35 0.0394(3) 0.2928(4) 0.5730(3) 0.0777(16) Uani d . . . 1 . .
H H35A 0.005380 0.255983 0.592376 0.117000 Uiso calc U . R 1 . .
H H35B 0.025023 0.272222 0.533638 0.117000 Uiso calc U . R 1 . .
H H35C 0.023886 0.358516 0.573933 0.117000 Uiso calc U . R 1 . .
C C36 0.1629(3) 0.1779(3) 0.60195(18) 0.0528(9) Uani d . . . 1 . .
H H36A 0.135074 0.142925 0.625861 0.079000 Uiso calc U . R 1 . .
H H36B 0.227786 0.170303 0.616294 0.079000 Uiso calc U . R 1 . .
H H36C 0.140815 0.154654 0.563053 0.079000 Uiso calc U . R 1 . .
C C37 0.4539(3) 0.5087(3) 0.7765(2) 0.0579(11) Uani d . . . 1 . .
C C38 0.4949(3) 0.4153(3) 0.79704(18) 0.0646(12) Uani d . . . 1 . .
H H38A 0.495536 0.405713 0.836198 0.097000 Uiso calc U . R 1 . .
H H38B 0.556104 0.413367 0.795212 0.097000 Uiso calc U . R 1 . .
H H38C 0.459577 0.366257 0.773022 0.097000 Uiso calc U . R 1 . .
C C39 0.3584(3) 0.5122(4) 0.7806(3) 0.0790(16) Uani d . . . 1 . .
H H39A 0.359079 0.493139 0.818543 0.119000 Uiso calc U . R 1 . .
H H39B 0.320015 0.470170 0.752480 0.119000 Uiso calc U . R 1 . .
H H39C 0.335310 0.575692 0.773285 0.119000 Uiso calc U . R 1 . .
C C40 0.5099(3) 0.5867(4) 0.8127(2) 0.0785(17) Uani d . . . 1 . .
H H40A 0.505545 0.583350 0.851122 0.118000 Uiso calc U . R 1 . .
H H40B 0.487555 0.646985 0.795965 0.118000 Uiso calc U . R 1 . .
H H40C 0.572424 0.579659 0.814065 0.118000 Uiso calc U . R 1 . .
C C41 0.5404(2) 0.5534(2) 0.68353(18) 0.0455(8) Uani d . . . 1 . .
C C42 0.5146(3) 0.5440(3) 0.61872(18) 0.0548(10) Uani d . . . 1 . .
H H42A 0.565697 0.560924 0.606170 0.082000 Uiso calc U . R 1 . .
H H42B 0.464382 0.585287 0.600940 0.082000 Uiso calc U . R 1 . .
H H42C 0.497333 0.479662 0.607826 0.082000 Uiso calc U . R 1 . .
C C43 0.6142(2) 0.4832(3) 0.71146(17) 0.0453(8) Uani d . . . 1 . .
H H43A 0.663177 0.489708 0.695157 0.068000 Uiso calc U . R 1 . .
H H43B 0.590053 0.420114 0.704783 0.068000 Uiso calc U . R 1 . .
H H43C 0.636607 0.495026 0.752241 0.068000 Uiso calc U . R 1 . .
C C44 0.5718(3) 0.6531(3) 0.6994(3) 0.0681(13) Uani d . . . 1 . .
H H44A 0.620834 0.667645 0.684281 0.102000 Uiso calc U . R 1 . .
H H44B 0.592503 0.659421 0.740631 0.102000 Uiso calc U . R 1 . .
H H44C 0.522185 0.695998 0.683314 0.102000 Uiso calc U . R 1 . .

loop_
_atom_site_aniso_label
_atom_site_aniso_U_11
_atom_site_aniso_U_22
_atom_site_aniso_U_33
_atom_site_aniso_U_12
_atom_site_aniso_U_13
_atom_site_aniso_U_23
Cr1 0.0231(2) 0.02063(19) 0.0251(2) 0.00367(15) 0.00968(16) 0.00332(15)
C1 0.0249(12) 0.0212(11) 0.0262(12) 0.0004(9) 0.0083(10) -0.0006(9)
P1 0.0263(3) 0.0254(3) 0.0298(3) 0.0023(3) 0.0126(3) 0.0055(3)
P2 0.0274(3) 0.0234(3) 0.0228(3) 0.0034(2) 0.0098(3) 0.0020(2)
N1 0.0261(10) 0.0234(10) 0.0235(10) 0.0005(8) 0.0074(8) 0.0032(8)
N2 0.0235(10) 0.0218(10) 0.0266(11) 0.0000(8) 0.0011(8) 0.0000(8)
Cr2 0.0234(2) 0.0215(2) 0.0446(3) 0.00571(16) 0.00216(19) -0.00099(18)
C23 0.0321(16) 0.0257(15) 0.089(3) 0.0072(12) 0.0114(17) 0.0047(16)
P3 0.0306(4) 0.0269(4) 0.0692(6) 0.0020(3) 0.0118(4) -0.0167(4)
P4 0.0213(3) 0.0351(4) 0.0360(4) 0.0031(3) 0.0024(3) 0.0104(3)
C2 0.0304(13) 0.0225(12) 0.0303(13) 0.0003(10) 0.0131(11) -0.0015(10)
O2 0.0491(13) 0.0239(9) 0.0454(12) 0.0102(9) 0.0310(10) 0.0099(9)
C3 0.0417(16) 0.0196(12) 0.0389(16) 0.0027(11) 0.0170(13) 0.0011(11)
C4 0.0394(15) 0.0230(12) 0.0406(16) 0.0066(11) 0.0165(13) -0.0054(11)
C5 0.0333(14) 0.0292(14) 0.0388(15) 0.0026(11) 0.0183(12) -0.0044(12)
C6 0.0266(12) 0.0227(12) 0.0311(13) -0.0011(10) 0.0105(10) 0.0001(10)
O1 0.0355(10) 0.0281(10) 0.0384(11) 0.0050(8) 0.0214(9) 0.0051(8)
C7 0.0322(14) 0.0318(15) 0.0425(17) -0.0051(12) 0.0140(13) 0.0021(12)
C8 0.0369(17) 0.052(2) 0.074(3) -0.0095(15) 0.0283(18) -0.0081(19)
C9 0.052(2) 0.0295(15) 0.057(2) -0.0044(14) 0.0219(17) 0.0015(14)
C10 0.0429(18) 0.049(2) 0.0452(19) -0.0100(15) 0.0037(15) 0.0001(16)
C11 0.0328(14) 0.0457(17) 0.0289(14) 0.0030(13) 0.0109(12) 0.0095(13)
C12 0.0454(18) 0.060(2) 0.0346(16) 0.0091(16) 0.0191(14) 0.0152(15)
C13 0.0354(16) 0.063(2) 0.0423(18) 0.0137(15) 0.0150(14) 0.0203(16)
C14 0.048(2) 0.063(2) 0.0347(17) -0.0139(17) 0.0098(15) 0.0004(16)
C15 0.058(2) 0.0392(17) 0.0214(13) 0.0119(15) 0.0063(13) 0.0006(12)
C16 0.093(4) 0.139(6) 0.046(3) -0.061(4) -0.004(3) -0.005(3)
C17 0.068(2) 0.058(2) 0.0290(16) 0.0098(19) 0.0146(16) 0.0105(15)
C18 0.218(8) 0.084(4) 0.030(2) 0.092(5) 0.017(3) -0.003(2)
C19 0.0350(16) 0.059(2) 0.0448(19) -0.0139(15) 0.0139(14) 0.0072(16)
C20 0.080(3) 0.063(3) 0.094(4) -0.040(3) 0.019(3) 0.015(3)
C21 0.036(2) 0.113(5) 0.158(6) 0.002(3) 0.039(3) 0.027(4)
C22 0.099(4) 0.211(8) 0.043(3) -0.103(5) 0.008(3) -0.020(4)
C24 0.0356(18) 0.0301(17) 0.127(4) 0.0096(14) 0.015(2) -0.007(2)
O3 0.0398(14) 0.0278(12) 0.131(3) 0.0053(10) 0.0136(16) -0.0232(15)
C25 0.053(3) 0.0279(19) 0.201(7) 0.0120(18) 0.024(3) -0.008(3)
C26 0.047(2) 0.036(2) 0.221(8) 0.0229(19) 0.014(4) 0.011(3)
C27 0.042(2) 0.042(2) 0.174(6) 0.0193(18) 0.010(3) 0.028(3)
C28 0.0344(17) 0.0368(18) 0.102(3) 0.0137(15) 0.007(2) 0.020(2)
O4 0.0332(12) 0.0421(14) 0.082(2) 0.0123(10) -0.0037(12) 0.0184(13)
C29 0.0351(16) 0.069(2) 0.0243(14) -0.0089(15) 0.0043(12) 0.0094(15)
C30 0.0426(18) 0.072(3) 0.0322(16) -0.0096(17) 0.0114(14) -0.0145(16)
C31 0.045(2) 0.106(4) 0.0323(18) -0.015(2) -0.0051(15) 0.013(2)
C32 0.050(2) 0.103(4) 0.049(2) -0.016(2) 0.0096(18) 0.032(2)
C33 0.0307(15) 0.0515(19) 0.0472(19) -0.0034(14) 0.0173(14) 0.0033(15)
C34 0.083(3) 0.097(4) 0.064(3) -0.020(3) 0.049(3) -0.020(3)
C35 0.0281(18) 0.098(4) 0.108(4) 0.001(2) 0.023(2) 0.026(3)
C36 0.055(2) 0.053(2) 0.052(2) -0.0149(18) 0.0186(18) 0.0127(17)
C37 0.050(2) 0.061(2) 0.070(3) -0.0124(18) 0.029(2) -0.038(2)
C38 0.079(3) 0.073(3) 0.046(2) -0.018(2) 0.025(2) -0.012(2)
C39 0.061(3) 0.096(4) 0.092(4) -0.020(3) 0.042(3) -0.046(3)
C40 0.061(3) 0.084(3) 0.096(4) -0.019(2) 0.032(3) -0.064(3)
C41 0.0322(15) 0.0303(15) 0.069(2) -0.0003(12) 0.0082(15) -0.0024(15)
C42 0.051(2) 0.047(2) 0.063(2) 0.0038(17) 0.0129(18) 0.0163(18)
C43 0.0327(16) 0.0477(19) 0.054(2) 0.0060(14) 0.0103(14) 0.0017(16)
C44 0.052(2) 0.0362(19) 0.109(4) -0.0094(17) 0.015(2) -0.008(2)

loop_
_atom_type_symbol
_atom_type_description
_atom_type_scat_dispersion_real
_atom_type_scat_dispersion_imag
_atom_type_scat_source
C C 0.0033 0.0016 'International Tables Vol C Tables 4.2.6.8 and 6.1.1.4'
H H 0.0000 0.0000 'International Tables Vol C Tables 4.2.6.8 and 6.1.1.4'
N N 0.0061 0.0033 'International Tables Vol C Tables 4.2.6.8 and 6.1.1.4'
O O 0.0106 0.0060 'International Tables Vol C Tables 4.2.6.8 and 6.1.1.4'
P P 0.1023 0.0942 'International Tables Vol C Tables 4.2.6.8 and 6.1.1.4'
Cr Cr 0.3209 0.6236 'International Tables Vol C Tables 4.2.6.8 and 6.1.1.4'

loop_
_geom_angle_atom_site_label_1
_geom_angle_atom_site_label_2
_geom_angle_atom_site_label_3
_geom_angle_site_symmetry_1
_geom_angle_site_symmetry_3
_geom_angle
_geom_angle_publ_flag
N1 Cr1 C1 . . 175.34(10) ?
N1 Cr1 P2 . . 100.98(7) ?
C1 Cr1 P2 . . 76.50(7) ?
N1 Cr1 P1 . . 105.85(7) ?
C1 Cr1 P1 . . 76.64(7) ?
P2 Cr1 P1 . . 153.14(3) ?
C6 C1 C2 . . 113.7(2) ?
C6 C1 Cr1 . . 123.16(19) ?
C2 C1 Cr1 . . 123.08(19) ?
O1 P1 C11 . . 100.66(13) ?
O1 P1 C7 . . 99.51(13) ?
C11 P1 C7 . . 113.06(15) ?
O1 P1 Cr1 . . 105.73(8) ?
C11 P1 Cr1 . . 116.97(10) ?
C7 P1 Cr1 . . 117.28(11) ?
O2 P2 C19 . . 100.73(16) ?
O2 P2 C15 . . 100.37(14) ?
C19 P2 C15 . . 113.03(17) ?
O2 P2 Cr1 . . 106.64(8) ?
C19 P2 Cr1 . . 116.17(12) ?
C15 P2 Cr1 . . 116.84(12) ?
N2 N1 Cr1 . . 176.4(2) ?
N1 N2 Cr2 . . 173.7(2) ?
N2 Cr2 C23 . . 170.48(15) ?
N2 Cr2 P3 . . 102.13(7) ?
C23 Cr2 P3 . . 76.86(11) ?
N2 Cr2 P4 . . 105.18(7) ?
C23 Cr2 P4 . . 76.21(11) ?
P3 Cr2 P4 . . 152.69(3) ?
C24 C23 C28 . . 113.8(3) ?
C24 C23 Cr2 . . 123.2(3) ?
C28 C23 Cr2 . . 123.0(3) ?
O3 P3 C37 . . 101.2(2) ?
O3 P3 C41 . . 100.12(16) ?
C37 P3 C41 . . 112.97(18) ?
O3 P3 Cr2 . . 106.06(11) ?
C37 P3 Cr2 . . 118.28(14) ?
C41 P3 Cr2 . . 115.00(13) ?
O4 P4 C33 . . 99.73(16) ?
O4 P4 C29 . . 100.80(17) ?
C33 P4 C29 . . 112.25(17) ?
O4 P4 Cr2 . . 106.50(11) ?
C33 P4 Cr2 . . 116.82(12) ?
C29 P4 Cr2 . . 117.42(11) ?
C3 C2 O2 . . 116.5(2) ?
C3 C2 C1 . . 124.7(3) ?
O2 C2 C1 . . 118.8(2) ?
C2 O2 P2 . . 114.87(17) ?
C2 C3 C4 . . 117.8(3) ?
C2 C3 H3 . . 121.100000 ?
C4 C3 H3 . . 121.100000 ?
C5 C4 C3 . . 121.2(3) ?
C5 C4 H4 . . 119.400000 ?
C3 C4 H4 . . 119.400000 ?
C4 C5 C6 . . 118.1(3) ?
C4 C5 H5 . . 120.900000 ?
C6 C5 H5 . . 120.900000 ?
C5 C6 O1 . . 116.5(2) ?
C5 C6 C1 . . 124.5(3) ?
O1 C6 C1 . . 119.0(2) ?
C6 O1 P1 . . 115.31(17) ?
C9 C7 C8 . . 110.8(3) ?
C9 C7 C10 . . 108.8(3) ?
C8 C7 C10 . . 108.7(3) ?
C9 C7 P1 . . 110.0(2) ?
C8 C7 P1 . . 114.2(2) ?
C10 C7 P1 . . 104.0(2) ?
C7 C8 H8A . . 109.500000 ?
C7 C8 H8B . . 109.500000 ?
H8A C8 H8B . . 109.500000 ?
C7 C8 H8C . . 109.500000 ?
H8A C8 H8C . . 109.500000 ?
H8B C8 H8C . . 109.500000 ?
C7 C9 H9A . . 109.500000 ?
C7 C9 H9B . . 109.500000 ?
H9A C9 H9B . . 109.500000 ?
C7 C9 H9C . . 109.500000 ?
H9A C9 H9C . . 109.500000 ?
H9B C9 H9C . . 109.500000 ?
C7 C10 H10A . . 109.500000 ?
C7 C10 H10B . . 109.500000 ?
H10A C10 H10B . . 109.500000 ?
C7 C10 H10C . . 109.500000 ?
H10A C10 H10C . . 109.500000 ?
H10B C10 H10C . . 109.500000 ?
C13 C11 C14 . . 108.8(3) ?
C13 C11 C12 . . 110.7(3) ?
C14 C11 C12 . . 109.6(3) ?
C13 C11 P1 . . 108.9(2) ?
C14 C11 P1 . . 104.2(2) ?
C12 C11 P1 . . 114.4(2) ?
C11 C12 H12A . . 109.500000 ?
C11 C12 H12B . . 109.500000 ?
H12A C12 H12B . . 109.500000 ?
C11 C12 H12C . . 109.500000 ?
H12A C12 H12C . . 109.500000 ?
H12B C12 H12C . . 109.500000 ?
C11 C13 H13A . . 109.500000 ?
C11 C13 H13B . . 109.500000 ?
H13A C13 H13B . . 109.500000 ?
C11 C13 H13C . . 109.500000 ?
H13A C13 H13C . . 109.500000 ?
H13B C13 H13C . . 109.500000 ?
C11 C14 H14A . . 109.500000 ?
C11 C14 H14B . . 109.500000 ?
H14A C14 H14B . . 109.500000 ?
C11 C14 H14C . . 109.500000 ?
H14A C14 H14C . . 109.500000 ?
H14B C14 H14C . . 109.500000 ?
C18 C15 C17 . . 111.6(4) ?
C18 C15 C16 . . 109.3(5) ?
C17 C15 C16 . . 108.1(4) ?
C18 C15 P2 . . 109.0(3) ?
C17 C15 P2 . . 115.0(3) ?
C16 C15 P2 . . 103.4(3) ?
C15 C16 H16A . . 109.500000 ?
C15 C16 H16B . . 109.500000 ?
H16A C16 H16B . . 109.500000 ?
C15 C16 H16C . . 109.500000 ?
H16A C16 H16C . . 109.500000 ?
H16B C16 H16C . . 109.500000 ?
C15 C17 H17A . . 109.500000 ?
C15 C17 H17B . . 109.500000 ?
H17A C17 H17B . . 109.500000 ?
C15 C17 H17C . . 109.500000 ?
H17A C17 H17C . . 109.500000 ?
H17B C17 H17C . . 109.500000 ?
C15 C18 H18A . . 109.500000 ?
C15 C18 H18B . . 109.500000 ?
H18A C18 H18B . . 109.500000 ?
C15 C18 H18C . . 109.500000 ?
H18A C18 H18C . . 109.500000 ?
H18B C18 H18C . . 109.500000 ?
C22 C19 C20 . . 112.5(5) ?
C22 C19 C21 . . 111.0(5) ?
C20 C19 C21 . . 107.3(4) ?
C22 C19 P2 . . 104.2(3) ?
C20 C19 P2 . . 114.3(3) ?
C21 C19 P2 . . 107.6(3) ?
C19 C20 H20A . . 109.500000 ?
C19 C20 H20B . . 109.500000 ?
H20A C20 H20B . . 109.500000 ?
C19 C20 H20C . . 109.500000 ?
H20A C20 H20C . . 109.500000 ?
H20B C20 H20C . . 109.500000 ?
C19 C21 H21A . . 109.500000 ?
C19 C21 H21B . . 109.500000 ?
H21A C21 H21B . . 109.500000 ?
C19 C21 H21C . . 109.500000 ?
H21A C21 H21C . . 109.500000 ?
H21B C21 H21C . . 109.500000 ?
C19 C22 H22A . . 109.500000 ?
C19 C22 H22B . . 109.500000 ?
H22A C22 H22B . . 109.500000 ?
C19 C22 H22C . . 109.500000 ?
H22A C22 H22C . . 109.500000 ?
H22B C22 H22C . . 109.500000 ?
C23 C24 C25 . . 124.6(4) ?
C23 C24 O3 . . 118.9(3) ?
C25 C24 O3 . . 116.5(4) ?
C24 O3 P3 . . 114.7(2) ?
C26 C25 C24 . . 117.4(5) ?
C26 C25 H25 . . 121.300000 ?
C24 C25 H25 . . 121.300000 ?
C27 C26 C25 . . 121.7(4) ?
C27 C26 H26 . . 119.200000 ?
C25 C26 H26 . . 119.200000 ?
C26 C27 C28 . . 118.3(5) ?
C26 C27 H27 . . 120.800000 ?
C28 C27 H27 . . 120.800000 ?
O4 C28 C27 . . 116.8(4) ?
O4 C28 C23 . . 119.1(3) ?
C27 C28 C23 . . 124.1(4) ?
C28 O4 P4 . . 114.7(2) ?
C30 C29 C31 . . 110.9(4) ?
C30 C29 C32 . . 109.4(3) ?
C31 C29 C32 . . 109.6(3) ?
C30 C29 P4 . . 109.3(2) ?
C31 C29 P4 . . 114.2(3) ?
C32 C29 P4 . . 103.2(3) ?
C29 C30 H30A . . 109.500000 ?
C29 C30 H30B . . 109.500000 ?
H30A C30 H30B . . 109.500000 ?
C29 C30 H30C . . 109.500000 ?
H30A C30 H30C . . 109.500000 ?
H30B C30 H30C . . 109.500000 ?
C29 C31 H31A . . 109.500000 ?
C29 C31 H31B . . 109.500000 ?
H31A C31 H31B . . 109.500000 ?
C29 C31 H31C . . 109.500000 ?
H31A C31 H31C . . 109.500000 ?
H31B C31 H31C . . 109.500000 ?
C29 C32 H32A . . 109.500000 ?
C29 C32 H32B . . 109.500000 ?
H32A C32 H32B . . 109.500000 ?
C29 C32 H32C . . 109.500000 ?
H32A C32 H32C . . 109.500000 ?
H32B C32 H32C . . 109.500000 ?
C36 C33 C34 . . 108.1(4) ?
C36 C33 C35 . . 109.2(4) ?
C34 C33 C35 . . 110.7(4) ?
C36 C33 P4 . . 110.5(2) ?
C34 C33 P4 . . 103.9(3) ?
C35 C33 P4 . . 114.2(3) ?
C33 C34 H34A . . 109.500000 ?
C33 C34 H34B . . 109.500000 ?
H34A C34 H34B . . 109.500000 ?
C33 C34 H34C . . 109.500000 ?
H34A C34 H34C . . 109.500000 ?
H34B C34 H34C . . 109.500000 ?
C33 C35 H35A . . 109.500000 ?
C33 C35 H35B . . 109.500000 ?
H35A C35 H35B . . 109.500000 ?
C33 C35 H35C . . 109.500000 ?
H35A C35 H35C . . 109.500000 ?
H35B C35 H35C . . 109.500000 ?
C33 C36 H36A . . 109.500000 ?
C33 C36 H36B . . 109.500000 ?
H36A C36 H36B . . 109.500000 ?
C33 C36 H36C . . 109.500000 ?
H36A C36 H36C . . 109.500000 ?
H36B C36 H36C . . 109.500000 ?
C38 C37 C40 . . 110.2(4) ?
C38 C37 C39 . . 109.4(4) ?
C40 C37 C39 . . 109.5(3) ?
C38 C37 P3 . . 109.4(3) ?
C40 C37 P3 . . 114.5(4) ?
C39 C37 P3 . . 103.6(3) ?
C37 C38 H38A . . 109.500000 ?
C37 C38 H38B . . 109.500000 ?
H38A C38 H38B . . 109.500000 ?
C37 C38 H38C . . 109.500000 ?
H38A C38 H38C . . 109.500000 ?
H38B C38 H38C . . 109.500000 ?
C37 C39 H39A . . 109.500000 ?
C37 C39 H39B . . 109.500000 ?
H39A C39 H39B . . 109.500000 ?
C37 C39 H39C . . 109.500000 ?
H39A C39 H39C . . 109.500000 ?
H39B C39 H39C . . 109.500000 ?
C37 C40 H40A . . 109.500000 ?
C37 C40 H40B . . 109.500000 ?
H40A C40 H40B . . 109.500000 ?
C37 C40 H40C . . 109.500000 ?
H40A C40 H40C . . 109.500000 ?
H40B C40 H40C . . 109.500000 ?
C44 C41 C43 . . 111.2(3) ?
C44 C41 C42 . . 108.2(4) ?
C43 C41 C42 . . 109.4(3) ?
C44 C41 P3 . . 115.3(3) ?
C43 C41 P3 . . 108.7(3) ?
C42 C41 P3 . . 103.7(2) ?
C41 C42 H42A . . 109.500000 ?
C41 C42 H42B . . 109.500000 ?
H42A C42 H42B . . 109.500000 ?
C41 C42 H42C . . 109.500000 ?
H42A C42 H42C . . 109.500000 ?
H42B C42 H42C . . 109.500000 ?
C41 C43 H43A . . 109.500000 ?
C41 C43 H43B . . 109.500000 ?
H43A C43 H43B . . 109.500000 ?
C41 C43 H43C . . 109.500000 ?
H43A C43 H43C . . 109.500000 ?
H43B C43 H43C . . 109.500000 ?
C41 C44 H44A . . 109.500000 ?
C41 C44 H44B . . 109.500000 ?
H44A C44 H44B . . 109.500000 ?
C41 C44 H44C . . 109.500000 ?
H44A C44 H44C . . 109.500000 ?
H44B C44 H44C . . 109.500000 ?

loop_
_geom_bond_atom_site_label_1
_geom_bond_atom_site_label_2
_geom_bond_site_symmetry_2
_geom_bond_distance
_geom_bond_publ_flag
Cr1 N1 . 1.843(2) ?
Cr1 C1 . 2.097(3) ?
Cr1 P2 . 2.3807(8) ?
Cr1 P1 . 2.4020(8) ?
C1 C6 . 1.400(4) ?
C1 C2 . 1.401(4) ?
P1 O1 . 1.660(2) ?
P1 C11 . 1.856(3) ?
P1 C7 . 1.869(3) ?
P2 O2 . 1.651(2) ?
P2 C19 . 1.850(3) ?
P2 C15 . 1.860(3) ?
N1 N2 . 1.192(3) ?
N2 Cr2 . 1.836(2) ?
Cr2 C23 . 2.095(3) ?
Cr2 P3 . 2.3722(10) ?
Cr2 P4 . 2.3840(9) ?
C23 C24 . 1.384(5) ?
C23 C28 . 1.398(5) ?
P3 O3 . 1.661(3) ?
P3 C37 . 1.853(5) ?
P3 C41 . 1.855(4) ?
P4 O4 . 1.647(2) ?
P4 C33 . 1.864(3) ?
P4 C29 . 1.873(4) ?
C2 C3 . 1.389(4) ?
C2 O2 . 1.397(3) ?
C3 C4 . 1.392(4) ?
C3 H3 . 0.950000 ?
C4 C5 . 1.382(4) ?
C4 H4 . 0.950000 ?
C5 C6 . 1.391(4) ?
C5 H5 . 0.950000 ?
C6 O1 . 1.398(3) ?
C7 C9 . 1.528(5) ?
C7 C8 . 1.534(5) ?
C7 C10 . 1.541(5) ?
C8 H8A . 0.980000 ?
C8 H8B . 0.980000 ?
C8 H8C . 0.980000 ?
C9 H9A . 0.980000 ?
C9 H9B . 0.980000 ?
C9 H9C . 0.980000 ?
C10 H10A . 0.980000 ?
C10 H10B . 0.980000 ?
C10 H10C . 0.980000 ?
C11 C13 . 1.535(5) ?
C11 C14 . 1.537(5) ?
C11 C12 . 1.539(4) ?
C12 H12A . 0.980000 ?
C12 H12B . 0.980000 ?
C12 H12C . 0.980000 ?
C13 H13A . 0.980000 ?
C13 H13B . 0.980000 ?
C13 H13C . 0.980000 ?
C14 H14A . 0.980000 ?
C14 H14B . 0.980000 ?
C14 H14C . 0.980000 ?
C15 C18 . 1.506(5) ?
C15 C17 . 1.524(5) ?
C15 C16 . 1.543(7) ?
C16 H16A . 0.980000 ?
C16 H16B . 0.980000 ?
C16 H16C . 0.980000 ?
C17 H17A . 0.980000 ?
C17 H17B . 0.980000 ?
C17 H17C . 0.980000 ?
C18 H18A . 0.980000 ?
C18 H18B . 0.980000 ?
C18 H18C . 0.980000 ?
C19 C22 . 1.512(6) ?
C19 C20 . 1.517(6) ?
C19 C21 . 1.551(7) ?
C20 H20A . 0.980000 ?
C20 H20B . 0.980000 ?
C20 H20C . 0.980000 ?
C21 H21A . 0.980000 ?
C21 H21B . 0.980000 ?
C21 H21C . 0.980000 ?
C22 H22A . 0.980000 ?
C22 H22B . 0.980000 ?
C22 H22C . 0.980000 ?
C24 C25 . 1.396(5) ?
C24 O3 . 1.403(5) ?
C25 C26 . 1.382(8) ?
C25 H25 . 0.950000 ?
C26 C27 . 1.357(8) ?
C26 H26 . 0.950000 ?
C27 C28 . 1.393(5) ?
C27 H27 . 0.950000 ?
C28 O4 . 1.388(5) ?
C29 C30 . 1.509(6) ?
C29 C31 . 1.540(5) ?
C29 C32 . 1.541(5) ?
C30 H30A . 0.980000 ?
C30 H30B . 0.980000 ?
C30 H30C . 0.980000 ?
C31 H31A . 0.980000 ?
C31 H31B . 0.980000 ?
C31 H31C . 0.980000 ?
C32 H32A . 0.980000 ?
C32 H32B . 0.980000 ?
C32 H32C . 0.980000 ?
C33 C36 . 1.516(6) ?
C33 C34 . 1.535(6) ?
C33 C35 . 1.535(5) ?
C34 H34A . 0.980000 ?
C34 H34B . 0.980000 ?
C34 H34C . 0.980000 ?
C35 H35A . 0.980000 ?
C35 H35B . 0.980000 ?
C35 H35C . 0.980000 ?
C36 H36A . 0.980000 ?
C36 H36B . 0.980000 ?
C36 H36C . 0.980000 ?
C37 C38 . 1.512(7) ?
C37 C40 . 1.537(5) ?
C37 C39 . 1.541(6) ?
C38 H38A . 0.980000 ?
C38 H38B . 0.980000 ?
C38 H38C . 0.980000 ?
C39 H39A . 0.980000 ?
C39 H39B . 0.980000 ?
C39 H39C . 0.980000 ?
C40 H40A . 0.980000 ?
C40 H40B . 0.980000 ?
C40 H40C . 0.980000 ?
C41 C44 . 1.531(5) ?
C41 C43 . 1.537(5) ?
C41 C42 . 1.541(6) ?
C42 H42A . 0.980000 ?
C42 H42B . 0.980000 ?
C42 H42C . 0.980000 ?
C43 H43A . 0.980000 ?
C43 H43B . 0.980000 ?
C43 H43C . 0.980000 ?
C44 H44A . 0.980000 ?
C44 H44B . 0.980000 ?
C44 H44C . 0.980000 ?
